data_7026786
loop_
_publ_author_name
'Boni, Adriano'
'Marchetti, Fabio'
'Pampaloni, Guido'
'Zacchini, Stefano'

_publ_section_title
;
 Cationic diiron and diruthenium \m-allenyl complexes: synthesis, X-ray
 structures and cyclization reactions with ethyldiazoacetate/amine
 affording unprecedented butenolide- and furaniminium-substituted bridging
 carbene ligands.
;
_journal_issue 45
_journal_name_full 'Dalton transactions (Cambridge, England : 2003)'
_journal_page_first 10866
_journal_page_last 10875
_journal_paper_doi 10.1039/c0dt00697a
_journal_volume 39
_journal_year 2010
_chemical_formula_sum 'C43 H39 B Cl2 O3 Ru2'
_chemical_formula_weight 887.59
_chemical_name_systematic
;
?
;
_space_group_IT_number 19
_symmetry_cell_setting orthorhombic
_symmetry_space_group_name_Hall 'P 2ac 2ab'
_symmetry_space_group_name_H-M 'P 21 21 21'
_atom_sites_solution_hydrogens geom
_atom_sites_solution_primary direct
_atom_sites_solution_secondary difmap
_audit_creation_method SHELXL-97
_cell_angle_alpha 90.00
_cell_angle_beta 90.00
_cell_angle_gamma 90.00
_cell_formula_units_Z 4
_cell_length_a 9.9707(18)
_cell_length_b 14.798(3)
_cell_length_c 27.089(5)
_cell_measurement_reflns_used 8476
_cell_measurement_temperature 294(2)
_cell_measurement_theta_max 22.9965
_cell_measurement_theta_min 2.1765
_cell_volume 3996.9(13)
_computing_structure_refinement 'SHELXL-97 (Sheldrick, 1997)'
_computing_structure_solution 'SHELXS-97 (Sheldrick, 1990)'
_diffrn_ambient_temperature 294(2)
_diffrn_measured_fraction_theta_full 1.000
_diffrn_measured_fraction_theta_max 1.000
_diffrn_measurement_device_type 'CCD area detector'
_diffrn_measurement_method 'phi and omega scans'
_diffrn_radiation_monochromator graphite
_diffrn_radiation_source 'fine-focus sealed tube'
_diffrn_radiation_type MoK\a
_diffrn_radiation_wavelength 0.71073
_diffrn_reflns_av_R_equivalents 0.1210
_diffrn_reflns_av_sigmaI/netI 0.1102
_diffrn_reflns_limit_h_max 11
_diffrn_reflns_limit_h_min -11
_diffrn_reflns_limit_k_max 17
_diffrn_reflns_limit_k_min -17
_diffrn_reflns_limit_l_max 32
_diffrn_reflns_limit_l_min -32
_diffrn_reflns_number 28799
_diffrn_reflns_theta_full 25.03
_diffrn_reflns_theta_max 25.03
_diffrn_reflns_theta_min 1.50
_exptl_absorpt_coefficient_mu 0.927
_exptl_absorpt_correction_T_max 0.8969
_exptl_absorpt_correction_T_min 0.8436
_exptl_absorpt_correction_type empirical
_exptl_crystal_colour pale-yellow
_exptl_crystal_density_diffrn 1.475
_exptl_crystal_density_method 'not measured'
_exptl_crystal_description prism
_exptl_crystal_F_000 1792
_exptl_crystal_size_max 0.19
_exptl_crystal_size_mid 0.16
_exptl_crystal_size_min 0.12
_refine_diff_density_max 0.602
_refine_diff_density_min -0.322
_refine_diff_density_rms 0.093
_refine_ls_abs_structure_details 'Flack H D (1983), Acta Cryst. A39, 876-881'
_refine_ls_abs_structure_Flack 0.03(7)
_refine_ls_extinction_method none
_refine_ls_goodness_of_fit_ref 1.035
_refine_ls_hydrogen_treatment constr
_refine_ls_matrix_type full
_refine_ls_number_parameters 555
_refine_ls_number_reflns 7059
_refine_ls_number_restraints 544
_refine_ls_restrained_S_all 1.014
_refine_ls_R_factor_all 0.1503
_refine_ls_R_factor_gt 0.0586
_refine_ls_shift/su_max 0.000
_refine_ls_shift/su_mean 0.000
_refine_ls_structure_factor_coef Fsqd
_refine_ls_weighting_details 'calc w=1/[\s^2^(Fo^2^)+(0.0586P)^2^+0.0000P] where P=(Fo^2^+2Fc^2^)/3'
_refine_ls_weighting_scheme calc
_refine_ls_wR_factor_gt 0.1135
_refine_ls_wR_factor_ref 0.1474
_reflns_number_gt 3465
_reflns_number_total 7059
_reflns_threshold_expression >2sigma(I)
_cod_data_source_file c0dt00697a.txt
_cod_data_source_block '[2a][BPh4]*CH2Cl2'
_cod_original_cell_volume 3996.9(12)
_cod_original_sg_symbol_H-M P2(1)2(1)2(1)
_cod_database_code 7026786

loop_
_symmetry_equiv_pos_as_xyz
'x, y, z'
'-x+1/2, -y, z+1/2'
'-x, y+1/2, -z+1/2'
'x+1/2, -y+1/2, -z'

loop_
_atom_site_label
_atom_site_type_symbol
_atom_site_fract_x
_atom_site_fract_y
_atom_site_fract_z
_atom_site_U_iso_or_equiv
_atom_site_adp_type
_atom_site_occupancy
_atom_site_symmetry_multiplicity
_atom_site_calc_flag
_atom_site_refinement_flags
_atom_site_disorder_assembly
_atom_site_disorder_group
Ru1 Ru 0.83867(8) 0.34535(6) 0.89562(3) 0.0717(3) Uani 1 1 d . . .
Ru2 Ru 0.93804(8) 0.46532(6) 0.96562(4) 0.0739(3) Uani 1 1 d . . .
C1 C 0.634(2) 0.341(2) 0.8659(9) 0.107(4) Uani 0.63(2) 1 d PDU A 1
H1 H 0.5650 0.3183 0.8853 0.128 Uiso 0.63(2) 1 calc PR A 1
C2 C 0.720(3) 0.2919(14) 0.8346(11) 0.111(4) Uani 0.63(2) 1 d PDU A 1
H2 H 0.7100 0.2311 0.8268 0.133 Uiso 0.63(2) 1 calc PR A 1
C3 C 0.820(3) 0.3467(19) 0.8172(11) 0.112(4) Uani 0.63(2) 1 d PDU A 1
H3 H 0.8955 0.3284 0.7995 0.134 Uiso 0.63(2) 1 calc PR A 1
C4 C 0.789(2) 0.4342(16) 0.8308(10) 0.108(4) Uani 0.63(2) 1 d PDU A 1
H4 H 0.8368 0.4852 0.8210 0.130 Uiso 0.63(2) 1 calc PR A 1
C5 C 0.677(2) 0.4357(17) 0.8612(9) 0.105(4) Uani 0.63(2) 1 d PDU A 1
H5 H 0.6373 0.4861 0.8756 0.126 Uiso 0.63(2) 1 calc PR A 1
C1' C 0.637(4) 0.387(3) 0.8652(15) 0.106(4) Uani 0.37(2) 1 d PDU A 2
H1' H 0.5684 0.4107 0.8847 0.127 Uiso 0.37(2) 1 calc PR A 2
C2' C 0.663(4) 0.296(3) 0.8547(17) 0.107(4) Uani 0.37(2) 1 d PDU A 2
H2' H 0.6121 0.2480 0.8665 0.128 Uiso 0.37(2) 1 calc PR A 2
C3' C 0.774(4) 0.288(2) 0.8244(16) 0.110(4) Uani 0.37(2) 1 d PDU A 2
H3' H 0.8135 0.2345 0.8137 0.132 Uiso 0.37(2) 1 calc PR A 2
C4' C 0.815(4) 0.375(3) 0.8131(18) 0.111(4) Uani 0.37(2) 1 d PDU A 2
H4' H 0.8834 0.3887 0.7910 0.133 Uiso 0.37(2) 1 calc PR A 2
C5' C 0.742(5) 0.4387(18) 0.8389(19) 0.108(4) Uani 0.37(2) 1 d PDU A 2
H5' H 0.7556 0.5008 0.8395 0.129 Uiso 0.37(2) 1 calc PR A 2
C6 C 0.907(4) 0.6045(17) 0.9357(8) 0.115(4) Uani 0.66(2) 1 d PDU A 1
H6 H 0.8869 0.6127 0.9025 0.138 Uiso 0.66(2) 1 calc PR A 1
C7 C 0.816(2) 0.5948(19) 0.9747(16) 0.113(4) Uani 0.66(2) 1 d PDU A 1
H7 H 0.7233 0.6007 0.9719 0.136 Uiso 0.66(2) 1 calc PR A 1
C8 C 0.883(4) 0.5751(17) 1.0185(10) 0.112(4) Uani 0.66(2) 1 d PDU A 1
H8 H 0.8443 0.5634 1.0490 0.135 Uiso 0.66(2) 1 calc PR A 1
C9 C 1.020(3) 0.5762(16) 1.0081(11) 0.112(4) Uani 0.66(2) 1 d PDU A 1
H9 H 1.0874 0.5635 1.0308 0.134 Uiso 0.66(2) 1 calc PR A 1
C10 C 1.043(2) 0.599(2) 0.9588(13) 0.112(4) Uani 0.66(2) 1 d PDU A 1
H10 H 1.1248 0.6087 0.9435 0.134 Uiso 0.66(2) 1 calc PR A 1
C6' C 0.829(5) 0.597(4) 0.948(3) 0.114(4) Uani 0.34(2) 1 d PDU A 2
H6' H 0.7561 0.6034 0.9271 0.136 Uiso 0.34(2) 1 calc PR A 2
C7' C 0.827(5) 0.582(4) 0.999(3) 0.113(4) Uani 0.34(2) 1 d PDU A 2
H7' H 0.7491 0.5733 1.0174 0.135 Uiso 0.34(2) 1 calc PR A 2
C8' C 0.956(8) 0.582(3) 1.0180(15) 0.112(4) Uani 0.34(2) 1 d PDU A 2
H8' H 0.9790 0.5728 1.0508 0.134 Uiso 0.34(2) 1 calc PR A 2
C9' C 1.044(3) 0.597(5) 0.979(3) 0.111(4) Uani 0.34(2) 1 d PDU A 2
H9' H 1.1364 0.6027 0.9820 0.133 Uiso 0.34(2) 1 calc PR A 2
C10' C 0.974(7) 0.602(3) 0.9344(15) 0.114(4) Uani 0.34(2) 1 d PDU A 2
H10' H 1.0096 0.6068 0.9028 0.137 Uiso 0.34(2) 1 calc PR A 2
C11 C 0.7721(12) 0.3962(7) 0.9673(5) 0.085(4) Uani 1 1 d . A .
C13 C 0.8551(11) 0.2419(8) 0.9321(5) 0.085(4) Uani 1 1 d . A .
C12 C 1.0195(11) 0.3771(8) 1.0033(4) 0.073(3) Uani 1 1 d . A .
O11 O 0.6702(9) 0.3818(5) 0.9896(3) 0.101(3) Uani 1 1 d . . .
O13 O 0.8647(8) 0.1747(5) 0.9555(3) 0.102(3) Uani 1 1 d . . .
O12 O 1.0707(8) 0.3228(6) 1.0277(3) 0.105(3) Uani 1 1 d . . .
C14 C 1.0256(9) 0.4142(7) 0.9047(4) 0.071(3) Uani 1 1 d U A .
H14 H 1.0511 0.4572 0.8788 0.086 Uiso 1 1 calc R . .
C15 C 1.0569(9) 0.3239(7) 0.8965(4) 0.063(2) Uani 1 1 d U A .
C16 C 1.1391(11) 0.2545(7) 0.8892(4) 0.074(3) Uani 1 1 d U . .
C17 C 1.1014(11) 0.1584(8) 0.8743(4) 0.100(4) Uani 1 1 d U A .
H17A H 1.0088 0.1566 0.8648 0.151 Uiso 1 1 calc R . .
H17B H 1.1155 0.1185 0.9018 0.151 Uiso 1 1 calc R . .
H17C H 1.1563 0.1396 0.8471 0.151 Uiso 1 1 calc R . .
C18 C 1.2864(9) 0.2681(7) 0.8979(4) 0.087(3) Uani 1 1 d U A .
H18A H 1.3158 0.2291 0.9240 0.130 Uiso 1 1 calc R . .
H18B H 1.3027 0.3299 0.9069 0.130 Uiso 1 1 calc R . .
H18C H 1.3349 0.2541 0.8682 0.130 Uiso 1 1 calc R . .
B1 B 0.3844(10) 0.6595(8) 0.8447(4) 0.056(3) Uani 1 1 d . . .
C21 C 0.5381(10) 0.6692(7) 0.8212(4) 0.072(3) Uani 1 1 d U . .
C22 C 0.5683(12) 0.6468(7) 0.7730(4) 0.088(3) Uani 1 1 d U . .
H22 H 0.5012 0.6223 0.7532 0.106 Uiso 1 1 calc R . .
C23 C 0.6955(12) 0.6594(8) 0.7529(5) 0.102(3) Uani 1 1 d U . .
H23 H 0.7121 0.6399 0.7208 0.123 Uiso 1 1 calc R . .
C24 C 0.7959(13) 0.6992(8) 0.7788(6) 0.103(3) Uani 1 1 d U . .
H24 H 0.8788 0.7108 0.7645 0.123 Uiso 1 1 calc R . .
C25 C 0.7703(12) 0.7214(8) 0.8265(5) 0.099(3) Uani 1 1 d U . .
H25 H 0.8376 0.7466 0.8459 0.118 Uiso 1 1 calc R . .
C26 C 0.6446(12) 0.7066(7) 0.8463(5) 0.088(3) Uani 1 1 d U . .
H26 H 0.6309 0.7231 0.8790 0.106 Uiso 1 1 calc R . .
C27 C 0.3956(9) 0.6259(6) 0.9030(4) 0.059(2) Uani 1 1 d U . .
C28 C 0.3770(9) 0.5391(7) 0.9192(4) 0.065(2) Uani 1 1 d U . .
H28 H 0.3513 0.4956 0.8963 0.078 Uiso 1 1 calc R . .
C29 C 0.3943(10) 0.5126(7) 0.9675(4) 0.079(3) Uani 1 1 d U . .
H29 H 0.3825 0.4523 0.9762 0.095 Uiso 1 1 calc R . .
C30 C 0.4293(13) 0.5756(8) 1.0033(4) 0.092(3) Uani 1 1 d U . .
H30 H 0.4413 0.5579 1.0359 0.111 Uiso 1 1 calc R . .
C31 C 0.4458(13) 0.6626(8) 0.9900(4) 0.098(3) Uani 1 1 d U . .
H31 H 0.4676 0.7061 1.0135 0.118 Uiso 1 1 calc R . .
C32 C 0.4298(12) 0.6866(7) 0.9409(4) 0.079(3) Uani 1 1 d U . .
H32 H 0.4426 0.7469 0.9324 0.095 Uiso 1 1 calc R . .
C33 C 0.3102(11) 0.7581(6) 0.8406(4) 0.066(2) Uani 1 1 d U . .
C34 C 0.1996(11) 0.7815(7) 0.8697(4) 0.083(3) Uani 1 1 d U . .
H34 H 0.1735 0.7412 0.8942 0.099 Uiso 1 1 calc R . .
C35 C 0.1263(12) 0.8603(8) 0.8647(5) 0.094(3) Uani 1 1 d U . .
H35 H 0.0515 0.8709 0.8843 0.113 Uiso 1 1 calc R . .
C36 C 0.1664(14) 0.9227(8) 0.8299(5) 0.094(3) Uani 1 1 d U . .
H36 H 0.1197 0.9767 0.8265 0.113 Uiso 1 1 calc R . .
C37 C 0.2728(13) 0.9054(7) 0.8012(5) 0.088(3) Uani 1 1 d U . .
H37 H 0.2992 0.9479 0.7778 0.105 Uiso 1 1 calc R . .
C38 C 0.3455(12) 0.8240(6) 0.8057(4) 0.075(3) Uani 1 1 d U . .
H38 H 0.4184 0.8137 0.7850 0.090 Uiso 1 1 calc R . .
C39 C 0.2991(10) 0.5842(7) 0.8123(4) 0.063(2) Uani 1 1 d U . .
C40 C 0.3443(12) 0.4965(6) 0.8020(3) 0.066(2) Uani 1 1 d U . .
H40 H 0.4303 0.4819 0.8127 0.079 Uiso 1 1 calc R . .
C41 C 0.2740(11) 0.4298(7) 0.7777(4) 0.071(3) Uani 1 1 d U . .
H41 H 0.3111 0.3727 0.7734 0.086 Uiso 1 1 calc R . .
C42 C 0.1485(12) 0.4491(7) 0.7599(4) 0.077(3) Uani 1 1 d U . .
H42 H 0.1006 0.4063 0.7420 0.093 Uiso 1 1 calc R . .
C43 C 0.0946(10) 0.5331(8) 0.7691(4) 0.079(3) Uani 1 1 d U . .
H43 H 0.0084 0.5465 0.7583 0.095 Uiso 1 1 calc R . .
C44 C 0.1684(11) 0.5985(7) 0.7945(4) 0.070(2) Uani 1 1 d U . .
H44 H 0.1289 0.6545 0.8000 0.084 Uiso 1 1 calc R . .
C51 C 0.6239(14) -0.0153(11) 0.8422(5) 0.150(6) Uani 1 1 d . . .
H51A H 0.5833 -0.0749 0.8416 0.180 Uiso 1 1 calc R . .
H51B H 0.6504 -0.0002 0.8087 0.180 Uiso 1 1 calc R . .
Cl1 Cl 0.5057(5) 0.0633(4) 0.86290(17) 0.169(2) Uani 1 1 d . . .
Cl2 Cl 0.7590(5) -0.0178(5) 0.8779(2) 0.228(3) Uani 1 1 d . . .

loop_
_atom_site_aniso_label
_atom_site_aniso_U_11
_atom_site_aniso_U_22
_atom_site_aniso_U_33
_atom_site_aniso_U_23
_atom_site_aniso_U_13
_atom_site_aniso_U_12
Ru1 0.0481(5) 0.0835(6) 0.0837(6) 0.0260(6) -0.0050(5) -0.0055(5)
Ru2 0.0531(5) 0.0607(5) 0.1078(8) 0.0095(6) 0.0054(6) 0.0093(5)
C1 0.057(7) 0.135(9) 0.129(8) 0.034(9) -0.029(6) 0.009(8)
C2 0.065(7) 0.136(9) 0.132(8) 0.028(8) -0.024(7) 0.008(7)
C3 0.068(7) 0.137(9) 0.131(7) 0.034(8) -0.019(6) 0.010(8)
C4 0.064(7) 0.134(9) 0.127(8) 0.035(8) -0.021(7) 0.017(8)
C5 0.058(7) 0.129(9) 0.127(8) 0.041(8) -0.025(6) 0.015(8)
C1' 0.056(7) 0.133(10) 0.128(8) 0.034(9) -0.029(7) 0.016(8)
C2' 0.057(8) 0.135(9) 0.128(8) 0.031(9) -0.024(7) 0.010(8)
C3' 0.063(8) 0.136(9) 0.131(8) 0.028(9) -0.017(7) 0.008(8)
C4' 0.066(7) 0.136(9) 0.129(8) 0.033(8) -0.022(6) 0.012(8)
C5' 0.061(7) 0.134(9) 0.128(8) 0.036(8) -0.024(7) 0.016(8)
C6 0.097(9) 0.078(6) 0.169(11) -0.015(7) 0.006(8) 0.006(7)
C7 0.096(8) 0.076(6) 0.168(11) -0.012(8) 0.007(8) 0.009(6)
C8 0.097(9) 0.076(6) 0.165(11) -0.010(7) 0.006(8) 0.008(7)
C9 0.098(9) 0.072(6) 0.165(11) -0.011(7) 0.002(9) 0.010(7)
C10 0.096(8) 0.072(6) 0.167(11) -0.011(8) 0.006(9) 0.007(7)
C6' 0.097(9) 0.077(6) 0.168(11) -0.014(8) 0.006(9) 0.008(7)
C7' 0.096(9) 0.076(6) 0.166(12) -0.012(8) 0.007(9) 0.009(7)
C8' 0.097(9) 0.074(6) 0.165(11) -0.011(8) 0.005(9) 0.009(8)
C9' 0.096(9) 0.071(6) 0.165(11) -0.013(8) 0.006(9) 0.008(7)
C10' 0.097(9) 0.077(6) 0.168(11) -0.015(8) 0.006(9) 0.008(8)
C11 0.065(7) 0.072(7) 0.118(10) 0.043(8) -0.010(8) 0.023(6)
C13 0.049(7) 0.080(8) 0.126(11) -0.005(8) 0.004(7) -0.004(7)
C12 0.060(7) 0.085(9) 0.074(8) -0.013(7) 0.007(6) 0.004(6)
O11 0.074(6) 0.095(6) 0.135(7) 0.013(5) 0.029(6) 0.010(5)
O13 0.077(5) 0.090(6) 0.137(7) 0.025(6) 0.009(5) -0.003(5)
O12 0.105(6) 0.114(7) 0.097(6) 0.019(6) -0.023(6) 0.023(6)
C14 0.054(6) 0.071(6) 0.089(6) 0.024(6) -0.011(5) -0.001(5)
C15 0.043(5) 0.071(5) 0.075(5) 0.018(5) 0.013(5) -0.003(4)
C16 0.060(6) 0.077(6) 0.085(6) 0.004(6) 0.021(5) -0.010(5)
C17 0.095(8) 0.094(8) 0.112(9) -0.023(8) 0.024(6) -0.015(7)
C18 0.068(7) 0.068(7) 0.125(9) -0.017(7) 0.015(7) 0.007(5)
B1 0.055(7) 0.045(6) 0.070(8) 0.011(6) -0.006(5) 0.000(6)
C21 0.066(6) 0.065(5) 0.085(6) 0.005(5) 0.013(5) -0.006(5)
C22 0.079(6) 0.083(6) 0.103(7) 0.000(6) 0.031(6) -0.009(6)
C23 0.092(7) 0.089(6) 0.125(7) 0.001(6) 0.043(6) -0.004(6)
C24 0.077(7) 0.086(6) 0.145(8) 0.017(7) 0.024(7) 0.004(5)
C25 0.068(6) 0.093(6) 0.134(8) 0.024(7) 0.000(6) -0.010(5)
C26 0.071(6) 0.084(6) 0.108(7) 0.012(6) 0.000(6) -0.008(5)
C27 0.068(5) 0.054(5) 0.055(5) 0.001(4) -0.005(4) 0.006(4)
C28 0.070(5) 0.065(5) 0.059(5) 0.003(5) -0.004(4) 0.002(5)
C29 0.082(6) 0.079(6) 0.076(6) 0.007(5) 0.001(5) 0.002(5)
C30 0.106(6) 0.093(6) 0.077(6) 0.009(6) 0.001(6) 0.010(6)
C31 0.125(6) 0.091(6) 0.078(6) -0.003(6) 0.001(6) 0.003(6)
C32 0.102(6) 0.070(6) 0.066(6) -0.007(5) -0.004(6) -0.006(5)
C33 0.071(6) 0.042(5) 0.084(6) -0.004(5) -0.011(5) 0.005(4)
C34 0.080(6) 0.056(5) 0.112(6) -0.006(5) 0.007(5) 0.011(5)
C35 0.091(6) 0.069(6) 0.122(7) -0.010(6) -0.003(6) 0.029(5)
C36 0.106(7) 0.061(5) 0.116(7) -0.008(5) -0.029(6) 0.025(6)
C37 0.107(7) 0.055(5) 0.101(7) 0.005(5) -0.029(6) 0.007(5)
C38 0.088(6) 0.055(5) 0.083(6) 0.010(5) -0.021(5) 0.000(5)
C39 0.066(6) 0.059(5) 0.063(5) 0.000(5) 0.000(5) -0.009(5)
C40 0.070(5) 0.056(5) 0.072(5) -0.004(5) -0.005(5) 0.001(5)
C41 0.083(6) 0.055(5) 0.077(6) -0.005(5) 0.004(5) -0.007(5)
C42 0.079(6) 0.067(5) 0.086(6) -0.008(5) -0.010(5) -0.021(5)
C43 0.066(6) 0.080(6) 0.091(6) -0.005(6) -0.011(5) -0.007(5)
C44 0.064(5) 0.064(5) 0.083(6) -0.001(5) -0.008(5) 0.003(5)
C51 0.126(13) 0.202(17) 0.122(12) -0.068(12) -0.034(10) 0.030(12)
Cl1 0.165(4) 0.196(5) 0.144(4) -0.040(4) -0.018(3) 0.047(4)
Cl2 0.148(4) 0.336(8) 0.200(6) -0.080(6) -0.075(4) 0.066(5)

loop_
_atom_type_symbol
_atom_type_description
_atom_type_scat_dispersion_real
_atom_type_scat_dispersion_imag
_atom_type_scat_source
C C 0.0033 0.0016 'International Tables Vol C Tables 4.2.6.8 and 6.1.1.4'
H H 0.0000 0.0000 'International Tables Vol C Tables 4.2.6.8 and 6.1.1.4'
B B 0.0013 0.0007 'International Tables Vol C Tables 4.2.6.8 and 6.1.1.4'
O O 0.0106 0.0060 'International Tables Vol C Tables 4.2.6.8 and 6.1.1.4'
Cl Cl 0.1484 0.1585 'International Tables Vol C Tables 4.2.6.8 and 6.1.1.4'
Ru Ru -1.2594 0.8363 'International Tables Vol C Tables 4.2.6.8 and 6.1.1.4'

loop_
_geom_angle_atom_site_label_1
_geom_angle_atom_site_label_2
_geom_angle_atom_site_label_3
_geom_angle
C13 Ru1 C3 123.6(8)
C13 Ru1 C14 105.0(5)
C3 Ru1 C14 100.6(8)
C13 Ru1 C2 98.9(7)
C3 Ru1 C2 37.1(5)
C14 Ru1 C2 137.1(9)
C13 Ru1 C11 80.5(4)
C3 Ru1 C11 148.8(7)
C14 Ru1 C11 89.9(4)
C2 Ru1 C11 129.3(9)
C13 Ru1 C1 104.9(8)
C3 Ru1 C1 63.6(8)
C14 Ru1 C1 150.1(8)
C2 Ru1 C1 37.5(5)
C11 Ru1 C1 93.1(8)
C13 Ru1 C2' 93.8(10)
C3 Ru1 C2' 55.5(11)
C14 Ru1 C2' 155.7(10)
C2 Ru1 C2' 20.8(10)
C11 Ru1 C2' 108.6(13)
C1 Ru1 C2' 20.5(10)
C13 Ru1 C15 77.5(4)
C3 Ru1 C15 95.6(7)
C14 Ru1 C15 37.3(3)
C2 Ru1 C15 119.6(8)
C11 Ru1 C15 109.9(4)
C1 Ru1 C15 156.9(8)
C2' Ru1 C15 138.4(14)
C13 Ru1 C3' 100.2(10)
C3 Ru1 C3' 26.7(11)
C14 Ru1 C3' 122.6(12)
C2 Ru1 C3' 16.0(9)
C11 Ru1 C3' 145.2(12)
C1 Ru1 C3' 52.8(10)
C2' Ru1 C3' 36.7(7)
C15 Ru1 C3' 104.1(11)
C13 Ru1 C4 158.6(8)
C3 Ru1 C4 36.7(5)
C14 Ru1 C4 90.1(7)
C2 Ru1 C4 60.1(8)
C11 Ru1 C4 115.2(8)
C1 Ru1 C4 61.7(7)
C2' Ru1 C4 68.0(11)
C15 Ru1 C4 108.1(7)
C3' Ru1 C4 58.5(11)
C13 Ru1 C1' 120.5(14)
C3 Ru1 C1' 63.8(12)
C14 Ru1 C1' 133.3(14)
C2 Ru1 C1' 48.8(10)
C11 Ru1 C1' 87.6(9)
C1 Ru1 C1' 17.7(10)
C2' Ru1 C1' 36.7(7)
C15 Ru1 C1' 157.5(10)
C3' Ru1 C1' 61.8(10)
C4 Ru1 C1' 50.1(10)
C13 Ru1 C5' 155.3(10)
C3 Ru1 C5' 44.5(12)
C14 Ru1 C5' 99.1(11)
C2 Ru1 C5' 58.6(11)
C11 Ru1 C5' 105.2(12)
C1 Ru1 C5' 51.5(11)
C2' Ru1 C5' 61.5(10)
C15 Ru1 C5' 120.9(13)
C3' Ru1 C5' 61.3(11)
C4 Ru1 C5' 13.3(11)
C1' Ru1 C5' 37.9(8)
C12 Ru2 C11 89.4(4)
C12 Ru2 C14 89.8(4)
C11 Ru2 C14 101.0(5)
C12 Ru2 C9 94.3(6)
C11 Ru2 C9 135.0(11)
C14 Ru2 C9 123.8(11)
C12 Ru2 C10' 142(2)
C11 Ru2 C10' 129(2)
C14 Ru2 C10' 87.7(10)
C9 Ru2 C10' 56.8(13)
C12 Ru2 C8 105.5(9)
C11 Ru2 C8 99.2(10)
C14 Ru2 C8 154.7(7)
C9 Ru2 C8 36.9(5)
C10' Ru2 C8 67.8(12)
C12 Ru2 C6 156.0(9)
C11 Ru2 C6 112.0(10)
C14 Ru2 C6 96.3(8)
C9 Ru2 C6 63.0(7)
C10' Ru2 C6 17.3(11)
C8 Ru2 C6 61.8(7)
C12 Ru2 C8' 99.1(12)
C11 Ru2 C8' 117(2)
C14 Ru2 C8' 141(2)
C9 Ru2 C8' 18.3(14)
C10' Ru2 C8' 61.9(11)
C8 Ru2 C8' 18.7(14)
C6 Ru2 C8' 62.1(12)
C12 Ru2 C9' 108.5(17)
C11 Ru2 C9' 148.5(12)
C14 Ru2 C9' 104.6(18)
C9 Ru2 C9' 23.0(15)
C10' Ru2 C9' 36.5(8)
C8 Ru2 C9' 51.8(13)
C6 Ru2 C9' 47.5(14)
C8' Ru2 C9' 36.3(8)
C12 Ru2 C7' 123(2)
C11 Ru2 C7' 88.5(12)
C14 Ru2 C7' 146.4(18)
C9 Ru2 C7' 52.4(13)
C10' Ru2 C7' 62.1(11)
C8 Ru2 C7' 20.1(14)
C6 Ru2 C7' 50.7(12)
C8' Ru2 C7' 36.0(8)
C9' Ru2 C7' 60.1(13)
C12 Ru2 C10 117.7(10)
C11 Ru2 C10 149.4(7)
C14 Ru2 C10 93.6(8)
C9 Ru2 C10 36.8(5)
C10' Ru2 C10 24.7(13)
C8 Ru2 C10 61.6(8)
C6 Ru2 C10 38.9(7)
C8' Ru2 C10 48.5(14)
C9' Ru2 C10 13.9(15)
C7' Ru2 C10 65.4(12)
C12 Ru2 C6' 158.3(18)
C11 Ru2 C6' 92.9(14)
C14 Ru2 C6' 111(2)
C9 Ru2 C6' 69.0(11)
C10' Ru2 C6' 38.6(9)
C8 Ru2 C6' 52.8(13)
C6 Ru2 C6' 21.6(11)
C8' Ru2 C6' 60.7(11)
C9' Ru2 C6' 61.0(13)
C7' Ru2 C6' 35.9(7)
C10 Ru2 C6' 56.6(13)
C2 C1 C5 105.3(13)
C2 C1 Ru1 70.8(12)
C5 C1 Ru1 74.5(10)
C2 C1 H1 127.4
C5 C1 H1 127.4
Ru1 C1 H1 119.4
C3 C2 C1 110.3(18)
C3 C2 Ru1 69.5(15)
C1 C2 Ru1 71.8(13)
C3 C2 H2 124.9
C1 C2 H2 124.9
Ru1 C2 H2 125.4
C2 C3 C4 107(2)
C2 C3 Ru1 73.4(15)
C4 C3 Ru1 76.2(15)
C2 C3 H3 126.4
C4 C3 H3 126.4
Ru1 C3 H3 116.3
C3 C4 C5 110.8(19)
C3 C4 Ru1 67.1(14)
C5 C4 Ru1 74.0(12)
C3 C4 H4 124.6
C5 C4 H4 124.6
Ru1 C4 H4 125.8
C4 C5 C1 105.6(13)
C4 C5 Ru1 70.4(12)
C1 C5 Ru1 67.3(10)
C4 C5 H5 127.2
C1 C5 H5 127.2
Ru1 C5 H5 126.6
C2' C1' C5' 105.5(15)
C2' C1' Ru1 69(2)
C5' C1' Ru1 72(2)
C2' C1' H1' 127.2
C5' C1' H1' 127.2
Ru1 C1' H1' 123.4
C3' C2' C1' 110(2)
C3' C2' Ru1 72(2)
C1' C2' Ru1 74(2)
C3' C2' H2' 124.8
C1' C2' H2' 124.8
Ru1 C2' H2' 120.9
C4' C3' C2' 107(2)
C4' C3' Ru1 75(3)
C2' C3' Ru1 71(2)
C4' C3' H3' 126.7
C2' C3' H3' 126.7
Ru1 C3' H3' 118.5
C5' C4' C3' 112(2)
C5' C4' Ru1 72(2)
C3' C4' Ru1 69(2)
C5' C4' H4' 124.2
C3' C4' H4' 124.2
Ru1 C4' H4' 126.6
C4' C5' C1' 105.5(15)
C4' C5' Ru1 73(2)
C1' C5' Ru1 70(2)
C4' C5' H5' 127.2
C1' C5' H5' 127.2
Ru1 C5' H5' 121.6
C7 C6 C10 105.4(13)
C7 C6 Ru2 73.9(13)
C10 C6 Ru2 70.8(13)
C7 C6 H6 127.3
C10 C6 H6 127.3
Ru2 C6 H6 120.0
C8 C7 C6 110.5(18)
C8 C7 Ru2 70.1(13)
C6 C7 Ru2 70.0(13)
C8 C7 H7 124.7
C6 C7 H7 124.7
Ru2 C7 H7 126.8
C9 C8 C7 107(2)
C9 C8 Ru2 68.9(12)
C7 C8 Ru2 74.0(14)
C9 C8 H8 126.3
C7 C8 H8 126.3
Ru2 C8 H8 122.5
C8 C9 C10 110.7(18)
C8 C9 Ru2 74.2(12)
C10 C9 Ru2 74.6(14)
C8 C9 H9 124.7
C10 C9 H9 124.7
Ru2 C9 H9 118.1
C9 C10 C6 105.6(13)
C9 C10 Ru2 68.5(13)
C6 C10 Ru2 70.2(12)
C9 C10 H10 127.2
C6 C10 H10 127.2
Ru2 C10 H10 125.6
C7' C6' C10' 105.8(15)
C7' C6' Ru2 70(3)
C10' C6' Ru2 68(2)
C7' C6' H6' 127.1
C10' C6' H6' 127.1
Ru2 C6' H6' 125.7
C8' C7' C6' 110(2)
C8' C7' Ru2 72(2)
C6' C7' Ru2 74(3)
C8' C7' H7' 124.8
C6' C7' H7' 124.8
Ru2 C7' H7' 121.5
C7' C8' C9' 108(2)
C7' C8' Ru2 72(2)
C9' C8' Ru2 72(3)
C7' C8' H8' 126.2
C9' C8' H8' 126.2
Ru2 C8' H8' 121.3
C8' C9' C10' 110(2)
C8' C9' Ru2 72(3)
C10' C9' Ru2 71(3)
C8' C9' H9' 124.8
C10' C9' H9' 124.8
Ru2 C9' H9' 124.3
C9' C10' C6' 105.5(15)
C9' C10' Ru2 73(3)
C6' C10' Ru2 73(2)
C9' C10' H10' 127.2
C6' C10' H10' 127.2
Ru2 C10' H10' 119.1
O11 C11 Ru2 145.5(11)
O11 C11 Ru1 130.0(10)
Ru2 C11 Ru1 84.3(5)
O13 C13 Ru1 179.4(12)
O12 C12 Ru2 178.8(10)
C15 C14 Ru2 126.0(8)
C15 C14 Ru1 73.7(6)
Ru2 C14 Ru1 84.0(4)
C15 C14 H14 117.0
Ru2 C14 H14 117.0
Ru1 C14 H14 117.0
C16 C15 C14 154.8(10)
C16 C15 Ru1 136.1(8)
C14 C15 Ru1 68.9(6)
C15 C16 C18 118.5(10)
C15 C16 C17 127.5(10)
C18 C16 C17 114.0(9)
C16 C17 H17A 109.5
C16 C17 H17B 109.5
H17A C17 H17B 109.5
C16 C17 H17C 109.5
H17A C17 H17C 109.5
H17B C17 H17C 109.5
C16 C18 H18A 109.5
C16 C18 H18B 109.5
H18A C18 H18B 109.5
C16 C18 H18C 109.5
H18A C18 H18C 109.5
H18B C18 H18C 109.5
C33 B1 C39 109.3(8)
C33 B1 C27 111.3(8)
C39 B1 C27 109.8(8)
C33 B1 C21 108.2(8)
C39 B1 C21 109.1(8)
C27 B1 C21 109.2(7)
C26 C21 C22 113.3(10)
C26 C21 B1 123.7(10)
C22 C21 B1 122.8(10)
C21 C22 C23 122.4(12)
C21 C22 H22 118.8
C23 C22 H22 118.8
C24 C23 C22 121.8(13)
C24 C23 H23 119.1
C22 C23 H23 119.1
C25 C24 C23 117.3(13)
C25 C24 H24 121.3
C23 C24 H24 121.3
C24 C25 C26 120.1(14)
C24 C25 H25 120.0
C26 C25 H25 120.0
C21 C26 C25 124.9(12)
C21 C26 H26 117.5
C25 C26 H26 117.5
C28 C27 C32 113.5(9)
C28 C27 B1 125.2(9)
C32 C27 B1 121.3(8)
C27 C28 C29 123.6(10)
C27 C28 H28 118.2
C29 C28 H28 118.2
C28 C29 C30 120.2(10)
C28 C29 H29 119.9
C30 C29 H29 119.9
C31 C30 C29 119.1(11)
C31 C30 H30 120.5
C29 C30 H30 120.5
C30 C31 C32 119.1(12)
C30 C31 H31 120.4
C32 C31 H31 120.4
C31 C32 C27 124.4(11)
C31 C32 H32 117.8
C27 C32 H32 117.8
C34 C33 C38 114.0(10)
C34 C33 B1 122.5(9)
C38 C33 B1 123.4(9)
C35 C34 C33 124.7(11)
C35 C34 H34 117.7
C33 C34 H34 117.7
C36 C35 C34 118.6(12)
C36 C35 H35 120.7
C34 C35 H35 120.7
C37 C36 C35 119.9(11)
C37 C36 H36 120.0
C35 C36 H36 120.0
C36 C37 C38 121.2(12)
C36 C37 H37 119.4
C38 C37 H37 119.4
C33 C38 C37 121.5(11)
C33 C38 H38 119.3
C37 C38 H38 119.3
C40 C39 C44 111.7(10)
C40 C39 B1 124.3(9)
C44 C39 B1 123.8(9)
C41 C40 C39 126.5(11)
C41 C40 H40 116.8
C39 C40 H40 116.8
C42 C41 C40 118.8(10)
C42 C41 H41 120.6
C40 C41 H41 120.6
C41 C42 C43 118.8(10)
C41 C42 H42 120.6
C43 C42 H42 120.6
C42 C43 C44 120.6(10)
C42 C43 H43 119.7
C44 C43 H43 119.7
C43 C44 C39 123.6(10)
C43 C44 H44 118.2
C39 C44 H44 118.2
Cl2 C51 Cl1 112.0(8)
Cl2 C51 H51A 109.2
Cl1 C51 H51A 109.2
Cl2 C51 H51B 109.2
Cl1 C51 H51B 109.2
H51A C51 H51B 107.9

loop_
_geom_bond_atom_site_label_1
_geom_bond_atom_site_label_2
_geom_bond_distance
Ru1 C13 1.829(13)
Ru1 C3 2.13(3)
Ru1 C14 2.138(9)
Ru1 C2 2.18(3)
Ru1 C11 2.187(14)
Ru1 C1 2.19(2)
Ru1 C2' 2.20(4)
Ru1 C15 2.199(10)
Ru1 C3' 2.20(4)
Ru1 C4 2.25(3)
Ru1 C1' 2.26(4)
Ru1 C5' 2.28(4)
Ru2 C12 1.845(13)
Ru2 C11 1.946(12)
Ru2 C14 2.015(11)
Ru2 C9 2.16(2)
Ru2 C10' 2.22(5)
Ru2 C8 2.23(3)
Ru2 C6 2.24(2)
Ru2 C8' 2.24(5)
Ru2 C9' 2.24(6)
Ru2 C7' 2.24(5)
Ru2 C10 2.24(3)
Ru2 C6' 2.28(5)
C1 C2 1.405(17)
C1 C5 1.47(2)
C1 H1 0.9300
C2 C3 1.373(16)
C2 H2 0.9300
C3 C4 1.382(17)
C3 H3 0.9300
C4 C5 1.388(17)
C4 H4 0.9300
C5 H5 0.9300
C1' C2' 1.404(18)
C1' C5' 1.47(2)
C1' H1' 0.9300
C2' C3' 1.387(18)
C2' H2' 0.9300
C3' C4' 1.384(18)
C3' H3' 0.9300
C4' C5' 1.382(19)
C4' H4' 0.9300
C5' H5' 0.9300
C6 C7 1.400(17)
C6 C10 1.49(2)
C6 H6 0.9300
C7 C8 1.394(16)
C7 H7 0.9300
C8 C9 1.394(17)
C8 H8 0.9300
C9 C10 1.394(17)
C9 H9 0.9300
C10 H10 0.9300
C6' C7' 1.397(18)
C6' C10' 1.49(2)
C6' H6' 0.9300
C7' C8' 1.386(18)
C7' H7' 0.9300
C8' C9' 1.396(18)
C8' H8' 0.9300
C9' C10' 1.396(18)
C9' H9' 0.9300
C10' H10' 0.9300
C11 O11 1.200(12)
C13 O13 1.184(12)
C12 O12 1.159(12)
C14 C15 1.390(13)
C14 H14 0.9800
C15 C16 1.328(13)
C16 C18 1.501(13)
C16 C17 1.526(14)
C17 H17A 0.9600
C17 H17B 0.9600
C17 H17C 0.9600
C18 H18A 0.9600
C18 H18B 0.9600
C18 H18C 0.9600
B1 C33 1.640(14)
B1 C39 1.655(14)
B1 C27 1.659(14)
B1 C21 1.667(14)
C21 C26 1.376(14)
C21 C22 1.381(13)
C22 C23 1.393(14)
C22 H22 0.9300
C23 C24 1.357(16)
C23 H23 0.9300
C24 C25 1.357(16)
C24 H24 0.9300
C25 C26 1.381(16)
C25 H25 0.9300
C26 H26 0.9300
C27 C28 1.371(12)
C27 C32 1.405(12)
C28 C29 1.377(13)
C28 H28 0.9300
C29 C30 1.389(14)
C29 H29 0.9300
C30 C31 1.348(15)
C30 H30 0.9300
C31 C32 1.387(13)
C31 H31 0.9300
C32 H32 0.9300
C33 C34 1.399(13)
C33 C38 1.403(12)
C34 C35 1.382(14)
C34 H34 0.9300
C35 C36 1.377(16)
C35 H35 0.9300
C36 C37 1.341(16)
C36 H36 0.9300
C37 C38 1.411(13)
C37 H37 0.9300
C38 H38 0.9300
C39 C40 1.402(12)
C39 C44 1.405(14)
C40 C41 1.379(12)
C40 H40 0.9300
C41 C42 1.371(14)
C41 H41 0.9300
C42 C43 1.377(14)
C42 H42 0.9300
C43 C44 1.397(13)
C43 H43 0.9300
C44 H44 0.9300
C51 Cl2 1.659(13)
C51 Cl1 1.749(14)
C51 H51A 0.9700
C51 H51B 0.9700

loop_
_geom_torsion_atom_site_label_1
_geom_torsion_atom_site_label_2
_geom_torsion_atom_site_label_3
_geom_torsion_atom_site_label_4
_geom_torsion
C13 Ru1 C1 C2 -85.2(14)
C3 Ru1 C1 C2 35.3(10)
C14 Ru1 C1 C2 99(2)
C11 Ru1 C1 C2 -166.2(15)
C2' Ru1 C1 C2 -26(3)
C15 Ru1 C1 C2 8(3)
C3' Ru1 C1 C2 6.4(17)
C4 Ru1 C1 C2 76.7(12)
C1' Ru1 C1 C2 122(4)
C5' Ru1 C1 C2 86.8(18)
C13 Ru1 C1 C5 162.1(12)
C3 Ru1 C1 C5 -77.4(9)
C14 Ru1 C1 C5 -14(3)
C2 Ru1 C1 C5 -112.7(14)
C11 Ru1 C1 C5 81.1(13)
C2' Ru1 C1 C5 -139(4)
C15 Ru1 C1 C5 -105(3)
C3' Ru1 C1 C5 -106.3(16)
C4 Ru1 C1 C5 -36.0(8)
C1' Ru1 C1 C5 9(4)
C5' Ru1 C1 C5 -25.9(16)
C5 C1 C2 C3 8(3)
Ru1 C1 C2 C3 -59.0(19)
C5 C1 C2 Ru1 67.1(13)
C13 Ru1 C2 C3 -136.3(16)
C14 Ru1 C2 C3 -13(2)
C11 Ru1 C2 C3 138.7(16)
C1 Ru1 C2 C3 120.8(18)
C2' Ru1 C2 C3 147(3)
C15 Ru1 C2 C3 -55.6(17)
C3' Ru1 C2 C3 -40(4)
C4 Ru1 C2 C3 39.3(12)
C1' Ru1 C2 C3 101(2)
C5' Ru1 C2 C3 54.6(17)
C13 Ru1 C2 C1 102.9(14)
C3 Ru1 C2 C1 -120.8(18)
C14 Ru1 C2 C1 -133.5(17)
C11 Ru1 C2 C1 17.9(18)
C2' Ru1 C2 C1 26(3)
C15 Ru1 C2 C1 -176.5(13)
C3' Ru1 C2 C1 -161(5)
C4 Ru1 C2 C1 -81.5(11)
C1' Ru1 C2 C1 -20.2(14)
C5' Ru1 C2 C1 -66.2(16)
C1 C2 C3 C4 -9(3)
Ru1 C2 C3 C4 -69.3(18)
C1 C2 C3 Ru1 60.4(17)
C13 Ru1 C3 C2 55.1(18)
C14 Ru1 C3 C2 171.2(15)
C11 Ru1 C3 C2 -81(2)
C1 Ru1 C3 C2 -35.7(12)
C2' Ru1 C3 C2 -13.8(14)
C15 Ru1 C3 C2 133.9(16)
C3' Ru1 C3 C2 23(2)
C4 Ru1 C3 C2 -113(2)
C1' Ru1 C3 C2 -55.5(16)
C5' Ru1 C3 C2 -97(2)
C13 Ru1 C3 C4 168.2(13)
C14 Ru1 C3 C4 -75.6(15)
C2 Ru1 C3 C4 113(2)
C11 Ru1 C3 C4 32(3)
C1 Ru1 C3 C4 77.4(12)
C2' Ru1 C3 C4 99.3(18)
C15 Ru1 C3 C4 -113.0(15)
C3' Ru1 C3 C4 136(3)
C1' Ru1 C3 C4 57.6(15)
C5' Ru1 C3 C4 16.6(17)
C2 C3 C4 C5 6(3)
Ru1 C3 C4 C5 -61.3(16)
C2 C3 C4 Ru1 67.4(18)
C13 Ru1 C4 C3 -28(3)
C14 Ru1 C4 C3 107.8(16)
C2 Ru1 C4 C3 -39.8(12)
C11 Ru1 C4 C3 -162.2(15)
C1 Ru1 C4 C3 -82.9(13)
C2' Ru1 C4 C3 -61.3(16)
C15 Ru1 C4 C3 74.5(15)
C3' Ru1 C4 C3 -21.3(14)
C1' Ru1 C4 C3 -99.1(19)
C5' Ru1 C4 C3 -119(6)
C13 Ru1 C4 C5 94(3)
C3 Ru1 C4 C5 121.5(18)
C14 Ru1 C4 C5 -130.7(15)
C2 Ru1 C4 C5 81.7(11)
C11 Ru1 C4 C5 -40.7(15)
C1 Ru1 C4 C5 38.6(10)
C2' Ru1 C4 C5 60.2(14)
C15 Ru1 C4 C5 -164.0(13)
C3' Ru1 C4 C5 100.2(15)
C1' Ru1 C4 C5 22.4(16)
C5' Ru1 C4 C5 2(6)
C3 C4 C5 C1 -1(2)
Ru1 C4 C5 C1 -58.3(13)
C3 C4 C5 Ru1 57.2(17)
C2 C1 C5 C4 -4(2)
Ru1 C1 C5 C4 60.4(15)
C2 C1 C5 Ru1 -64.6(14)
C13 Ru1 C5 C4 -145.1(15)
C3 Ru1 C5 C4 -35.3(11)
C14 Ru1 C5 C4 55.1(15)
C2 Ru1 C5 C4 -77.6(12)
C11 Ru1 C5 C4 143.7(15)
C1 Ru1 C5 C4 -117.3(15)
C2' Ru1 C5 C4 -101.0(18)
C15 Ru1 C5 C4 24.9(19)
C3' Ru1 C5 C4 -63.0(14)
C1' Ru1 C5 C4 -125(3)
C5' Ru1 C5 C4 -1(3)
C13 Ru1 C5 C1 -27.8(17)
C3 Ru1 C5 C1 82.1(10)
C14 Ru1 C5 C1 172.4(13)
C2 Ru1 C5 C1 39.7(9)
C11 Ru1 C5 C1 -98.9(14)
C2' Ru1 C5 C1 16.3(16)
C15 Ru1 C5 C1 142.3(16)
C3' Ru1 C5 C1 54.3(13)
C4 Ru1 C5 C1 117.3(15)
C1' Ru1 C5 C1 -8(3)
C5' Ru1 C5 C1 116(3)
C13 Ru1 C1' C2' -49(2)
C3 Ru1 C1' C2' 66.6(18)
C14 Ru1 C1' C2' 146(2)
C2 Ru1 C1' C2' 25.3(17)
C11 Ru1 C1' C2' -126(2)
C1 Ru1 C1' C2' -18(4)
C15 Ru1 C1' C2' 92(5)
C3' Ru1 C1' C2' 36.6(14)
C4 Ru1 C1' C2' 108(2)
C5' Ru1 C1' C2' 115(2)
C13 Ru1 C1' C5' -164(2)
C3 Ru1 C1' C5' -48.5(17)
C14 Ru1 C1' C5' 31(3)
C2 Ru1 C1' C5' -89.9(19)
C11 Ru1 C1' C5' 119(2)
C1 Ru1 C1' C5' -133(4)
C2' Ru1 C1' C5' -115(2)
C15 Ru1 C1' C5' -24(5)
C3' Ru1 C1' C5' -78.6(15)
C4 Ru1 C1' C5' -7(2)
C5' C1' C2' C3' 0(4)
Ru1 C1' C2' C3' -63(3)
C5' C1' C2' Ru1 63(3)
C13 Ru1 C2' C3' -102(2)
C3 Ru1 C2' C3' 27.0(15)
C14 Ru1 C2' C3' 39(5)
C2 Ru1 C2' C3' 3(3)
C11 Ru1 C2' C3' 176.8(19)
C1 Ru1 C2' C3' 134(4)
C15 Ru1 C2' C3' -26(3)
C4 Ru1 C2' C3' 66.4(17)
C1' Ru1 C2' C3' 118(2)
C5' Ru1 C2' C3' 79.2(17)
C13 Ru1 C2' C1' 140(2)
C3 Ru1 C2' C1' -92(2)
C14 Ru1 C2' C1' -79(5)
C2 Ru1 C2' C1' -115(4)
C11 Ru1 C2' C1' 58(2)
C1 Ru1 C2' C1' 16(3)
C15 Ru1 C2' C1' -145(2)
C3' Ru1 C2' C1' -118(2)
C4 Ru1 C2' C1' -52.0(18)
C5' Ru1 C2' C1' -39.2(14)
C1' C2' C3' C4' -3(5)
Ru1 C2' C3' C4' -68(3)
C1' C2' C3' Ru1 64(3)
C13 Ru1 C3' C4' -164(2)
C3 Ru1 C3' C4' -10(3)
C14 Ru1 C3' C4' -49(3)
C2 Ru1 C3' C4' 109(5)
C11 Ru1 C3' C4' 108(3)
C1 Ru1 C3' C4' 95(2)
C2' Ru1 C3' C4' 114(3)
C15 Ru1 C3' C4' -84(2)
C4 Ru1 C3' C4' 18.6(18)
C1' Ru1 C3' C4' 76.9(18)
C5' Ru1 C3' C4' 33.6(16)
C13 Ru1 C3' C2' 83(2)
C3 Ru1 C3' C2' -124(3)
C14 Ru1 C3' C2' -162(2)
C2 Ru1 C3' C2' -4(4)
C11 Ru1 C3' C2' -5(3)
C1 Ru1 C3' C2' -18.3(16)
C15 Ru1 C3' C2' 162.3(19)
C4 Ru1 C3' C2' -94.9(18)
C1' Ru1 C3' C2' -36.6(14)
C5' Ru1 C3' C2' -79.9(16)
C2' C3' C4' C5' 6(5)
Ru1 C3' C4' C5' -59(3)
C2' C3' C4' Ru1 65(3)
C13 Ru1 C4' C5' 145(2)
C3 Ru1 C4' C5' 149(9)
C14 Ru1 C4' C5' -97(2)
C2 Ru1 C4' C5' 100(2)
C11 Ru1 C4' C5' 1(3)
C1 Ru1 C4' C5' 60.1(18)
C2' Ru1 C4' C5' 83.1(17)
C15 Ru1 C4' C5' -134(2)
C3' Ru1 C4' C5' 123(3)
C4 Ru1 C4' C5' -19(2)
C1' Ru1 C4' C5' 40.3(15)
C13 Ru1 C4' C3' 22(3)
C3 Ru1 C4' C3' 26(7)
C14 Ru1 C4' C3' 141(2)
C2 Ru1 C4' C3' -22.2(17)
C11 Ru1 C4' C3' -122(3)
C1 Ru1 C4' C3' -62.5(19)
C2' Ru1 C4' C3' -39.6(16)
C15 Ru1 C4' C3' 103(2)
C4 Ru1 C4' C3' -142(4)
C1' Ru1 C4' C3' -82.3(18)
C5' Ru1 C4' C3' -123(3)
C3' C4' C5' C1' -6(5)
Ru1 C4' C5' C1' -63(3)
C3' C4' C5' Ru1 57(3)
C2' C1' C5' C4' 3(4)
Ru1 C1' C5' C4' 65(3)
C2' C1' C5' Ru1 -61(3)
C13 Ru1 C5' C4' -79(5)
C3 Ru1 C5' C4' -8(2)
C14 Ru1 C5' C4' 88(2)
C2 Ru1 C5' C4' -52.4(19)
C11 Ru1 C5' C4' -179(2)
C1 Ru1 C5' C4' -98(2)
C2' Ru1 C5' C4' -76.2(19)
C15 Ru1 C5' C4' 56(2)
C3' Ru1 C5' C4' -34.2(16)
C4 Ru1 C5' C4' 40(6)
C1' Ru1 C5' C4' -114(2)
C13 Ru1 C5' C1' 35(5)
C3 Ru1 C5' C1' 106(2)
C14 Ru1 C5' C1' -158(2)
C2 Ru1 C5' C1' 61.8(15)
C11 Ru1 C5' C1' -65(2)
C1 Ru1 C5' C1' 16.4(17)
C2' Ru1 C5' C1' 37.9(12)
C15 Ru1 C5' C1' 170(2)
C3' Ru1 C5' C1' 80.0(14)
C4 Ru1 C5' C1' 154(7)
C12 Ru2 C6 C7 -97(4)
C11 Ru2 C6 C7 54.4(19)
C14 Ru2 C6 C7 158.9(18)
C9 Ru2 C6 C7 -76.2(12)
C10' Ru2 C6 C7 -141(5)
C8 Ru2 C6 C7 -34.4(10)
C8' Ru2 C6 C7 -55.6(19)
C9' Ru2 C6 C7 -97(2)
C7' Ru2 C6 C7 -14(2)
C10 Ru2 C6 C7 -113.2(15)
C6' Ru2 C6 C7 25(4)
C12 Ru2 C6 C10 16(4)
C11 Ru2 C6 C10 167.5(17)
C14 Ru2 C6 C10 -87.9(18)
C9 Ru2 C6 C10 36.9(9)
C10' Ru2 C6 C10 -27(4)
C8 Ru2 C6 C10 78.7(10)
C8' Ru2 C6 C10 57.5(17)
C9' Ru2 C6 C10 16(2)
C7' Ru2 C6 C10 99.1(19)
C6' Ru2 C6 C10 138(4)
C10 C6 C7 C8 -6(3)
Ru2 C6 C7 C8 58.5(16)
C10 C6 C7 Ru2 -64.3(16)
C12 Ru2 C7 C8 19(2)
C11 Ru2 C7 C8 107(2)
C14 Ru2 C7 C8 -149.4(19)
C9 Ru2 C7 C8 -38.2(12)
C10' Ru2 C7 C8 -108(2)
C6 Ru2 C7 C8 -121.9(18)
C8' Ru2 C7 C8 -22.0(19)
C9' Ru2 C7 C8 -64.6(19)
C7' Ru2 C7 C8 19(4)
C10 Ru2 C7 C8 -80.6(12)
C6' Ru2 C7 C8 -151(5)
C12 Ru2 C7 C6 141(2)
C11 Ru2 C7 C6 -131.1(19)
C14 Ru2 C7 C6 -28(2)
C9 Ru2 C7 C6 83.7(12)
C10' Ru2 C7 C6 14.2(19)
C8 Ru2 C7 C6 121.9(18)
C8' Ru2 C7 C6 100(2)
C9' Ru2 C7 C6 57.3(19)
C7' Ru2 C7 C6 141(5)
C10 Ru2 C7 C6 41.3(11)
C6' Ru2 C7 C6 -29(4)
C6 C7 C8 C9 3(2)
Ru2 C7 C8 C9 61.2(15)
C6 C7 C8 Ru2 -58.4(17)
C12 Ru2 C8 C9 76.2(17)
C11 Ru2 C8 C9 168.1(16)
C14 Ru2 C8 C9 -49(4)
C10' Ru2 C8 C9 -63.8(18)
C6 Ru2 C8 C9 -81.7(13)
C8' Ru2 C8 C9 4(4)
C9' Ru2 C8 C9 -25(2)
C7' Ru2 C8 C9 -133(5)
C10 Ru2 C8 C9 -37.3(11)
C6' Ru2 C8 C9 -105(2)
C12 Ru2 C8 C7 -167.5(17)
C11 Ru2 C8 C7 -75.6(19)
C14 Ru2 C8 C7 67(4)
C9 Ru2 C8 C7 116(2)
C10' Ru2 C8 C7 52.5(17)
C6 Ru2 C8 C7 34.6(11)
C8' Ru2 C8 C7 120(4)
C9' Ru2 C8 C7 91(2)
C7' Ru2 C8 C7 -17(4)
C10 Ru2 C8 C7 79.0(13)
C6' Ru2 C8 C7 11.1(19)
C7 C8 C9 C10 2(2)
Ru2 C8 C9 C10 66.4(17)
C7 C8 C9 Ru2 -64.5(16)
C12 Ru2 C9 C8 -110.2(17)
C11 Ru2 C9 C8 -17(2)
C14 Ru2 C9 C8 157.1(17)
C10' Ru2 C9 C8 96.9(19)
C6 Ru2 C9 C8 78.2(12)
C8' Ru2 C9 C8 -4(4)
C9' Ru2 C9 C8 120(4)
C7' Ru2 C9 C8 19(2)
C10 Ru2 C9 C8 117.3(18)
C6' Ru2 C9 C8 55.4(18)
C12 Ru2 C9 C10 132.6(17)
C11 Ru2 C9 C10 -134.0(18)
C14 Ru2 C9 C10 39.9(19)
C10' Ru2 C9 C10 -20.4(16)
C8 Ru2 C9 C10 -117.3(18)
C6 Ru2 C9 C10 -39.1(11)
C8' Ru2 C9 C10 -121(4)
C9' Ru2 C9 C10 3(4)
C7' Ru2 C9 C10 -98.8(19)
C6' Ru2 C9 C10 -61.8(18)
C8 C9 C10 C6 -5(3)
Ru2 C9 C10 C6 60.8(16)
C8 C9 C10 Ru2 -66.1(15)
C7 C6 C10 C9 7(3)
Ru2 C6 C10 C9 -59.7(17)
C7 C6 C10 Ru2 66.4(16)
C12 Ru2 C10 C9 -56.0(17)
C11 Ru2 C10 C9 94(3)
C14 Ru2 C10 C9 -147.7(17)
C10' Ru2 C10 C9 136(3)
C8 Ru2 C10 C9 37.3(10)
C6 Ru2 C10 C9 116.7(15)
C8' Ru2 C10 C9 21.0(18)
C9' Ru2 C10 C9 -5(6)
C7' Ru2 C10 C9 59.5(18)
C6' Ru2 C10 C9 99.6(19)
C12 Ru2 C10 C6 -172.7(16)
C11 Ru2 C10 C6 -23(3)
C14 Ru2 C10 C6 95.6(18)
C9 Ru2 C10 C6 -116.7(15)
C10' Ru2 C10 C6 19(3)
C8 Ru2 C10 C6 -79.3(10)
C8' Ru2 C10 C6 -95.7(19)
C9' Ru2 C10 C6 -121(7)
C7' Ru2 C10 C6 -57.2(17)
C6' Ru2 C10 C6 -17.1(17)
C12 Ru2 C6' C7' -12(7)
C11 Ru2 C6' C7' 83(3)
C14 Ru2 C6' C7' -174(3)
C9 Ru2 C6' C7' -54(2)
C10' Ru2 C6' C7' -117(2)
C8 Ru2 C6' C7' -16(2)
C6 Ru2 C6' C7' -124(4)
C8' Ru2 C6' C7' -36.3(16)
C9' Ru2 C6' C7' -78.1(19)
C10 Ru2 C6' C7' -94(2)
C12 Ru2 C6' C10' 105(6)
C11 Ru2 C6' C10' -160(3)
C14 Ru2 C6' C10' -57(3)
C9 Ru2 C6' C10' 63(2)
C8 Ru2 C6' C10' 101(2)
C6 Ru2 C6' C10' -7(3)
C8' Ru2 C6' C10' 80.6(15)
C9' Ru2 C6' C10' 38.8(13)
C7' Ru2 C6' C10' 117(2)
C10 Ru2 C6' C10' 23.3(19)
C10' C6' C7' C8' 3(5)
Ru2 C6' C7' C8' 63(3)
C10' C6' C7' Ru2 -59(3)
C12 Ru2 C7' C8' 56(3)
C11 Ru2 C7' C8' 144(4)
C14 Ru2 C7' C8' -108(5)
C9 Ru2 C7' C8' -12(2)
C10' Ru2 C7' C8' -79.8(19)
C8 Ru2 C7' C8' 22(4)
C6 Ru2 C7' C8' -95(2)
C9' Ru2 C7' C8' -37.9(17)
C10 Ru2 C7' C8' -52(2)
C6' Ru2 C7' C8' -119(3)
C12 Ru2 C7' C6' 175(3)
C11 Ru2 C7' C6' -97(3)
C14 Ru2 C7' C6' 11(5)
C9 Ru2 C7' C6' 107(2)
C10' Ru2 C7' C6' 39.0(16)
C8 Ru2 C7' C6' 141(5)
C6 Ru2 C7' C6' 23.3(18)
C8' Ru2 C7' C6' 119(3)
C9' Ru2 C7' C6' 80.8(19)
C10 Ru2 C7' C6' 66(2)
C6' C7' C8' C9' 0(5)
Ru2 C7' C8' C9' 64(4)
C6' C7' C8' Ru2 -64(4)
C12 Ru2 C8' C7' -135(3)
C11 Ru2 C8' C7' -41(4)
C14 Ru2 C8' C7' 124(5)
C9 Ru2 C8' C7' 149(5)
C10' Ru2 C8' C7' 80.3(19)
C8 Ru2 C8' C7' -24(4)
C6 Ru2 C8' C7' 61(2)
C9' Ru2 C8' C7' 116(3)
C10 Ru2 C8' C7' 106(2)
C6' Ru2 C8' C7' 36.1(16)
C12 Ru2 C8' C9' 109(3)
C11 Ru2 C8' C9' -157(3)
C14 Ru2 C8' C9' 8(5)
C9 Ru2 C8' C9' 33(4)
C10' Ru2 C8' C9' -35.6(18)
C8 Ru2 C8' C9' -139(5)
C6 Ru2 C8' C9' -55(2)
C7' Ru2 C8' C9' -116(3)
C10 Ru2 C8' C9' -10(3)
C6' Ru2 C8' C9' -80(2)
C7' C8' C9' C10' -3(6)
Ru2 C8' C9' C10' 61(4)
C7' C8' C9' Ru2 -64(3)
C12 Ru2 C9' C8' -80(3)
C11 Ru2 C9' C8' 42(7)
C14 Ru2 C9' C8' -175(3)
C9 Ru2 C9' C8' -26(3)
C10' Ru2 C9' C8' 120(3)
C8 Ru2 C9' C8' 15(2)
C6 Ru2 C9' C8' 100(3)
C7' Ru2 C9' C8' 37.6(17)
C10 Ru2 C9' C8' 147(8)
C6' Ru2 C9' C8' 79.1(19)
C12 Ru2 C9' C10' 160(3)
C11 Ru2 C9' C10' -79(6)
C14 Ru2 C9' C10' 65(3)
C9 Ru2 C9' C10' -146(4)
C8 Ru2 C9' C10' -105(2)
C6 Ru2 C9' C10' -20.1(18)
C8' Ru2 C9' C10' -120(3)
C7' Ru2 C9' C10' -82.6(18)
C10 Ru2 C9' C10' 27(6)
C6' Ru2 C9' C10' -41.1(16)
C8' C9' C10' C6' 5(6)
Ru2 C9' C10' C6' 66(3)
C8' C9' C10' Ru2 -61(4)
C7' C6' C10' C9' -5(5)
Ru2 C6' C10' C9' -66(3)
C7' C6' C10' Ru2 61(3)
C12 Ru2 C10' C9' -32(4)
C11 Ru2 C10' C9' 139(4)
C14 Ru2 C10' C9' -119(3)
C9 Ru2 C10' C9' 15(2)
C8 Ru2 C10' C9' 55(2)
C6 Ru2 C10' C9' 121(5)
C8' Ru2 C10' C9' 35.5(16)
C7' Ru2 C10' C9' 76.5(19)
C10 Ru2 C10' C9' -15(3)
C6' Ru2 C10' C9' 113(2)
C12 Ru2 C10' C6' -145(4)
C11 Ru2 C10' C6' 26(4)
C14 Ru2 C10' C6' 129(3)
C9 Ru2 C10' C6' -98(2)
C8 Ru2 C10' C6' -57.7(19)
C6 Ru2 C10' C6' 8(4)
C8' Ru2 C10' C6' -77.3(15)
C9' Ru2 C10' C6' -113(2)
C7' Ru2 C10' C6' -36.3(13)
C10 Ru2 C10' C6' -128(3)
C12 Ru2 C11 O11 87.7(15)
C14 Ru2 C11 O11 177.4(14)
C9 Ru2 C11 O11 -7.8(19)
C10' Ru2 C11 O11 -87(2)
C8 Ru2 C11 O11 -17.9(17)
C6 Ru2 C11 O11 -81.1(17)
C8' Ru2 C11 O11 -12(2)
C9' Ru2 C11 O11 -39(4)
C7' Ru2 C11 O11 -35(3)
C10 Ru2 C11 O11 -66(3)
C6' Ru2 C11 O11 -71(2)
C12 Ru2 C11 Ru1 -96.6(4)
C14 Ru2 C11 Ru1 -6.8(4)
C9 Ru2 C11 Ru1 167.9(8)
C10' Ru2 C11 Ru1 89.0(13)
C8 Ru2 C11 Ru1 157.9(9)
C6 Ru2 C11 Ru1 94.6(7)
C8' Ru2 C11 Ru1 163.5(12)
C9' Ru2 C11 Ru1 137(4)
C7' Ru2 C11 Ru1 141(2)
C10 Ru2 C11 Ru1 110.1(19)
C6' Ru2 C11 Ru1 105.1(18)
C13 Ru1 C11 O11 -71.6(10)
C3 Ru1 C11 O11 72.4(19)
C14 Ru1 C11 O11 -176.8(10)
C2 Ru1 C11 O11 22.2(14)
C1 Ru1 C11 O11 32.9(12)
C2' Ru1 C11 O11 19.2(14)
C15 Ru1 C11 O11 -144.6(9)
C3' Ru1 C11 O11 23(2)
C4 Ru1 C11 O11 93.0(12)
C1' Ru1 C11 O11 49.8(17)
C5' Ru1 C11 O11 83.8(14)
C13 Ru1 C11 Ru2 111.5(5)
C3 Ru1 C11 Ru2 -104.4(16)
C14 Ru1 C11 Ru2 6.3(4)
C2 Ru1 C11 Ru2 -154.7(8)
C1 Ru1 C11 Ru2 -143.9(8)
C2' Ru1 C11 Ru2 -157.6(10)
C15 Ru1 C11 Ru2 38.6(4)
C3' Ru1 C11 Ru2 -154.2(17)
C4 Ru1 C11 Ru2 -83.8(7)
C1' Ru1 C11 Ru2 -127.0(14)
C5' Ru1 C11 Ru2 -93.1(11)
C3 Ru1 C13 O13 -63(100)
C14 Ru1 C13 O13 -177(100)
C2 Ru1 C13 O13 -33(100)
C11 Ru1 C13 O13 95(100)
C1 Ru1 C13 O13 5(100)
C2' Ru1 C13 O13 -13(100)
C15 Ru1 C13 O13 -152(100)
C3' Ru1 C13 O13 -49(100)
C4 Ru1 C13 O13 -44(100)
C1' Ru1 C13 O13 14(100)
C5' Ru1 C13 O13 -10(100)
C11 Ru2 C12 O12 -111(53)
C14 Ru2 C12 O12 148(53)
C9 Ru2 C12 O12 24(53)
C10' Ru2 C12 O12 62(54)
C8 Ru2 C12 O12 -12(53)
C6 Ru2 C12 O12 43(54)
C8' Ru2 C12 O12 7(53)
C9' Ru2 C12 O12 43(53)
C7' Ru2 C12 O12 -23(54)
C10 Ru2 C12 O12 54(53)
C6' Ru2 C12 O12 -15(54)
C12 Ru2 C14 C15 31.5(9)
C11 Ru2 C14 C15 -57.8(9)
C9 Ru2 C14 C15 126.6(10)
C10' Ru2 C14 C15 173(2)
C8 Ru2 C14 C15 160(3)
C6 Ru2 C14 C15 -171.7(12)
C8' Ru2 C14 C15 136(2)
C9' Ru2 C14 C15 140.7(18)
C7' Ru2 C14 C15 -162(3)
C10 Ru2 C14 C15 149.3(12)
C6' Ru2 C14 C15 -155.3(15)
C12 Ru2 C14 Ru1 96.3(4)
C11 Ru2 C14 Ru1 7.0(4)
C9 Ru2 C14 Ru1 -168.5(7)
C10' Ru2 C14 Ru1 -122(2)
C8 Ru2 C14 Ru1 -135(2)
C6 Ru2 C14 Ru1 -106.9(9)
C8' Ru2 C14 Ru1 -159(2)
C9' Ru2 C14 Ru1 -154.5(16)
C7' Ru2 C14 Ru1 -97(3)
C10 Ru2 C14 Ru1 -145.9(9)
C6' Ru2 C14 Ru1 -90.4(13)
C13 Ru1 C14 C15 44.0(8)
C3 Ru1 C14 C15 -85.3(9)
C2 Ru1 C14 C15 -77.5(11)
C11 Ru1 C14 C15 124.2(6)
C1 Ru1 C14 C15 -139.7(16)
C2' Ru1 C14 C15 -95(3)
C3' Ru1 C14 C15 -68.8(12)
C4 Ru1 C14 C15 -120.6(9)
C1' Ru1 C14 C15 -149.1(13)
C5' Ru1 C14 C15 -130.4(13)
C13 Ru1 C14 Ru2 -86.3(5)
C3 Ru1 C14 Ru2 144.4(7)
C2 Ru1 C14 Ru2 152.2(9)
C11 Ru1 C14 Ru2 -6.1(4)
C1 Ru1 C14 Ru2 90.0(17)
C2' Ru1 C14 Ru2 134(3)
C15 Ru1 C14 Ru2 -130.3(8)
C3' Ru1 C14 Ru2 160.9(10)
C4 Ru1 C14 Ru2 109.1(8)
C1' Ru1 C14 Ru2 80.6(13)
C5' Ru1 C14 Ru2 99.2(12)
Ru2 C14 C15 C16 -115(2)
Ru1 C14 C15 C16 175(3)
Ru2 C14 C15 Ru1 69.7(7)
C13 Ru1 C15 C16 46.6(12)
C3 Ru1 C15 C16 -76.7(14)
C14 Ru1 C15 C16 -176.9(16)
C2 Ru1 C15 C16 -46.7(14)
C11 Ru1 C15 C16 121.6(12)
C1 Ru1 C15 C16 -52(2)
C2' Ru1 C15 C16 -35.0(19)
C3' Ru1 C15 C16 -50.9(16)
C4 Ru1 C15 C16 -112.0(13)
C1' Ru1 C15 C16 -99(4)
C5' Ru1 C15 C16 -115.7(16)
C13 Ru1 C15 C14 -136.6(8)
C3 Ru1 C15 C14 100.2(10)
C2 Ru1 C15 C14 130.2(9)
C11 Ru1 C15 C14 -61.6(7)
C1 Ru1 C15 C14 124.7(19)
C2' Ru1 C15 C14 141.8(14)
C3' Ru1 C15 C14 125.9(12)
C4 Ru1 C15 C14 64.9(10)
C1' Ru1 C15 C14 78(3)
C5' Ru1 C15 C14 61.2(13)
C14 C15 C16 C18 12(3)
Ru1 C15 C16 C18 -174.8(8)
C14 C15 C16 C17 -170(2)
Ru1 C15 C16 C17 2.7(19)
C33 B1 C21 C26 79.2(12)
C39 B1 C21 C26 -162.0(10)
C27 B1 C21 C26 -42.0(13)
C33 B1 C21 C22 -95.7(12)
C39 B1 C21 C22 23.2(13)
C27 B1 C21 C22 143.1(10)
C26 C21 C22 C23 1.4(16)
B1 C21 C22 C23 176.7(11)
C21 C22 C23 C24 -3.7(19)
C22 C23 C24 C25 4(2)
C23 C24 C25 C26 -3(2)
C22 C21 C26 C25 0.2(17)
B1 C21 C26 C25 -175.1(11)
C24 C25 C26 C21 0(2)
C33 B1 C27 C28 140.4(9)
C39 B1 C27 C28 19.2(13)
C21 B1 C27 C28 -100.3(11)
C33 B1 C27 C32 -41.4(12)
C39 B1 C27 C32 -162.6(9)
C21 B1 C27 C32 77.9(11)
C32 C27 C28 C29 -2.0(14)
B1 C27 C28 C29 176.3(9)
C27 C28 C29 C30 1.6(15)
C28 C29 C30 C31 0.1(18)
C29 C30 C31 C32 -1(2)
C30 C31 C32 C27 1(2)
C28 C27 C32 C31 0.9(17)
B1 C27 C32 C31 -177.5(11)
C39 B1 C33 C34 81.6(12)
C27 B1 C33 C34 -39.8(13)
C21 B1 C33 C34 -159.7(10)
C39 B1 C33 C38 -94.0(11)
C27 B1 C33 C38 144.5(9)
C21 B1 C33 C38 24.6(13)
C38 C33 C34 C35 2.0(16)
B1 C33 C34 C35 -174.0(10)
C33 C34 C35 C36 -2.6(18)
C34 C35 C36 C37 1.5(18)
C35 C36 C37 C38 0.0(19)
C34 C33 C38 C37 -0.5(14)
B1 C33 C38 C37 175.5(9)
C36 C37 C38 C33 -0.5(17)
C33 B1 C39 C40 170.5(9)
C27 B1 C39 C40 -67.2(12)
C21 B1 C39 C40 52.4(12)
C33 B1 C39 C44 -14.1(13)
C27 B1 C39 C44 108.3(10)
C21 B1 C39 C44 -132.2(10)
C44 C39 C40 C41 0.1(15)
B1 C39 C40 C41 176.0(9)
C39 C40 C41 C42 2.0(16)
C40 C41 C42 C43 -3.0(16)
C41 C42 C43 C44 2.2(16)
C42 C43 C44 C39 -0.1(17)
C40 C39 C44 C43 -1.0(14)
B1 C39 C44 C43 -177.0(9)
